data_2227980
loop_
_publ_author_name
'He, Xixin'
'Li, Yajun'
'Zhang, Cuixian'
'Hu, Xiaopeng'

_publ_section_title
;
 Arborinol methyl ether from <i>Areca catechu</i> L.
;
_journal_coeditor_code SI2282
_journal_issue 9
_journal_name_full 'Acta Crystallographica Section E'
_journal_page_first o2273
_journal_page_last o2274
_journal_paper_doi 10.1107/S1600536810030758
_journal_volume 66
_journal_year 2010
_chemical_formula_iupac 'C31 H52 O'
_chemical_formula_moiety 'C31 H52 O'
_chemical_formula_sum 'C31 H52 O'
_chemical_formula_weight 440.73
_chemical_name_common
;
Arborinol methyl ether
;
_chemical_name_systematic
;
3a-methoxyarbor-9(11)-ene
;
_space_group_IT_number 1
_symmetry_cell_setting triclinic
_symmetry_space_group_name_Hall 'P 1'
_symmetry_space_group_name_H-M 'P 1'
_atom_sites_solution_hydrogens geom
_atom_sites_solution_primary direct
_atom_sites_solution_secondary difmap
_audit_creation_method SHELXL97
_cell_angle_alpha 96.812(3)
_cell_angle_beta 91.079(3)
_cell_angle_gamma 114.397(4)
_cell_formula_units_Z 1
_cell_length_a 6.2684(2)
_cell_length_b 7.1162(3)
_cell_length_c 16.0814(5)
_cell_measurement_reflns_used 11404
_cell_measurement_temperature 120(2)
_cell_measurement_theta_max 69.9006
_cell_measurement_theta_min 2.7725
_cell_volume 646.85(5)
_computing_cell_refinement
;
CrysAlis Pro (Oxford Diffraction, 2010)
;
_computing_data_collection
;
CrysAlis Pro (Oxford Diffraction, 2010)
;
_computing_data_reduction
;
CrysAlis Pro (Oxford Diffraction, 2010)
;
_computing_molecular_graphics
;
SHELXTL (Sheldrick, 2008)
;
_computing_publication_material
;
SHELXL97 (Sheldrick, 2008) and publCIF (Version 1.9.5_c; Westrip,
2010)
;
_computing_structure_refinement 'SHELXL97 (Sheldrick, 2008)'
_computing_structure_solution 'SHELXS97 (Sheldrick, 2008)'
_diffrn_ambient_temperature 120.0
_diffrn_detector_area_resol_mean 16.0356
_diffrn_measured_fraction_theta_full 0.995
_diffrn_measured_fraction_theta_max 0.995
_diffrn_measurement_device_type 'Oxford Diffraction Xcalibur Eos Gemini'
_diffrn_measurement_method '\w scans'
_diffrn_radiation_monochromator graphite
_diffrn_radiation_source 'fine-focus sealed tube'
_diffrn_radiation_type 'Cu K\a'
_diffrn_radiation_wavelength 1.5418
_diffrn_reflns_av_R_equivalents 0.0114
_diffrn_reflns_av_sigmaI/netI 0.0085
_diffrn_reflns_limit_h_max 7
_diffrn_reflns_limit_h_min -7
_diffrn_reflns_limit_k_max 8
_diffrn_reflns_limit_k_min -8
_diffrn_reflns_limit_l_max 19
_diffrn_reflns_limit_l_min -19
_diffrn_reflns_number 10247
_diffrn_reflns_theta_full 70.05
_diffrn_reflns_theta_max 70.05
_diffrn_reflns_theta_min 2.78
_exptl_absorpt_coefficient_mu 0.483
_exptl_absorpt_correction_T_max 1.0
_exptl_absorpt_correction_T_min 0.65767
_exptl_absorpt_correction_type multi-scan
_exptl_absorpt_process_details
;
(CrysAlisPro; Oxford Diffraction, 2010)
;
_exptl_crystal_colour colourless
_exptl_crystal_density_diffrn 1.131
_exptl_crystal_density_method 'not measured'
_exptl_crystal_description block
_exptl_crystal_F_000 246
_exptl_crystal_size_max 0.60
_exptl_crystal_size_mid 0.50
_exptl_crystal_size_min 0.40
_refine_diff_density_max 0.272
_refine_diff_density_min -0.175
_refine_ls_abs_structure_details 'Flack (1983), 1952 Friedel pairs'
_refine_ls_abs_structure_Flack 0.0(2)
_refine_ls_extinction_method none
_refine_ls_goodness_of_fit_ref 1.043
_refine_ls_hydrogen_treatment constr
_refine_ls_matrix_type full
_refine_ls_number_parameters 298
_refine_ls_number_reflns 4415
_refine_ls_number_restraints 3
_refine_ls_restrained_S_all 1.043
_refine_ls_R_factor_all 0.0359
_refine_ls_R_factor_gt 0.0359
_refine_ls_shift/su_max 0.000
_refine_ls_shift/su_mean 0.000
_refine_ls_structure_factor_coef Fsqd
_refine_ls_weighting_details
;
w=1/[\s^2^(Fo^2^)+(0.0685P)^2^+0.1188P] where P=(Fo^2^+2Fc^2^)/3
;
_refine_ls_weighting_scheme calc
_refine_ls_wR_factor_gt 0.0964
_refine_ls_wR_factor_ref 0.0964
_reflns_number_gt 4408
_reflns_number_total 4415
_reflns_threshold_expression I>2\s(I)
_cod_data_source_file si2282.cif
_cod_data_source_block I
_cod_original_cell_volume 646.86(4)
_cod_database_code 2227980
_cod_database_fobs_code 2227980

loop_
_space_group_symop_id
_space_group_symop_operation_xyz
1 'x, y, z'

loop_
_atom_site_type_symbol
_atom_site_label
_atom_site_fract_x
_atom_site_fract_y
_atom_site_fract_z
_atom_site_U_iso_or_equiv
_atom_site_adp_type
_atom_site_calc_flag
_atom_site_refinement_flags
_atom_site_occupancy
_atom_site_disorder_assembly
_atom_site_disorder_group
C C1 0.5138(3) -0.3358(2) 0.40741(9) 0.0184(3) Uani d . 1 . .
H H1B 0.5050 -0.4577 0.4335 0.022 Uiso calc R 1 . .
H H1A 0.3552 -0.3370 0.4057 0.022 Uiso calc R 1 . .
C C2 0.5864(3) -0.3558(2) 0.31749(9) 0.0198(3) Uani d . 1 . .
H H2B 0.7412 -0.3622 0.3188 0.024 Uiso calc R 1 . .
H H2A 0.4706 -0.4871 0.2852 0.024 Uiso calc R 1 . .
C C3 0.6011(3) -0.1728(2) 0.27380(9) 0.0192(3) Uani d . 1 . .
H H3 0.6561 -0.1893 0.2165 0.023 Uiso calc R 1 . .
C C4 0.7721(3) 0.0390(2) 0.32172(8) 0.0179(3) Uani d . 1 . .
C C5 0.7148(2) 0.0538(2) 0.41576(8) 0.0152(3) Uani d . 1 . .
H H5 0.5571 0.0575 0.4149 0.018 Uiso calc R 1 . .
C C6 0.8804(3) 0.2588(2) 0.46836(9) 0.0197(3) Uani d . 1 . .
H H6B 1.0362 0.2578 0.4785 0.024 Uiso calc R 1 . .
H H6A 0.9012 0.3767 0.4374 0.024 Uiso calc R 1 . .
C C7 0.7799(3) 0.2871(2) 0.55207(9) 0.0200(3) Uani d . 1 . .
H H7A 0.6303 0.2993 0.5415 0.024 Uiso calc R 1 . .
H H7B 0.8907 0.4186 0.5857 0.024 Uiso calc R 1 . .
C C8 0.7348(2) 0.1057(2) 0.60306(8) 0.0153(3) Uani d . 1 . .
H H8 0.8920 0.1098 0.6188 0.018 Uiso calc R 1 . .
C C9 0.5957(2) -0.1040(2) 0.54887(8) 0.0150(3) Uani d . 1 . .
C C10 0.6864(2) -0.1349(2) 0.46198(8) 0.0154(3) Uani d . 1 . .
C C11 0.4202(3) -0.2573(2) 0.57888(9) 0.0197(3) Uani d . 1 . .
H H11 0.3307 -0.3797 0.5410 0.024 Uiso calc R 1 . .
C C12 0.3540(3) -0.2501(2) 0.66850(9) 0.0199(3) Uani d . 1 . .
H H12B 0.3205 -0.3859 0.6878 0.024 Uiso calc R 1 . .
H H12A 0.2094 -0.2262 0.6713 0.024 Uiso calc R 1 . .
C C13 0.5521(2) -0.0759(2) 0.72699(8) 0.0154(3) Uani d . 1 . .
C C14 0.6215(2) 0.1294(2) 0.68650(8) 0.0145(3) Uani d . 1 . .
C C15 0.7946(3) 0.3152(2) 0.74854(8) 0.0179(3) Uani d . 1 . .
H H15B 0.9407 0.2963 0.7576 0.021 Uiso calc R 1 . .
H H15A 0.8356 0.4446 0.7231 0.021 Uiso calc R 1 . .
C C16 0.6969(3) 0.3411(2) 0.83427(9) 0.0191(3) Uani d . 1 . .
H H16B 0.8175 0.4612 0.8710 0.023 Uiso calc R 1 . .
H H16A 0.5581 0.3716 0.8261 0.023 Uiso calc R 1 . .
C C17 0.6263(2) 0.1459(2) 0.87773(8) 0.0173(3) Uani d . 1 . .
C C18 0.4636(2) -0.0441(2) 0.81386(8) 0.0166(3) Uani d . 1 . .
H H18 0.3244 -0.0145 0.8016 0.020 Uiso calc R 1 . .
C C19 0.3707(3) -0.2239(2) 0.86612(10) 0.0259(3) Uani d . 1 . .
H H19B 0.4854 -0.2846 0.8728 0.031 Uiso calc R 1 . .
H H19A 0.2198 -0.3348 0.8404 0.031 Uiso calc R 1 . .
C C20 0.3376(3) -0.1160(3) 0.95141(10) 0.0285(4) Uani d . 1 . .
H H20B 0.4129 -0.1513 0.9982 0.034 Uiso calc R 1 . .
H H20A 0.1684 -0.1626 0.9600 0.034 Uiso calc R 1 . .
C C21 0.4542(3) 0.1223(2) 0.94855(9) 0.0192(3) Uani d . 1 . .
H H21 0.3286 0.1607 0.9274 0.023 Uiso calc R 1 . .
C C22 0.5449(3) 0.2481(3) 1.03637(9) 0.0248(3) Uani d . 1 . .
H H22 0.6626 0.2042 1.0605 0.030 Uiso calc R 1 . .
C C23 0.7374(3) 0.2111(2) 0.28168(9) 0.0264(3) Uani d . 1 . .
H H23A 0.7427 0.1863 0.2206 0.040 Uiso calc R 1 . .
H H23C 0.8627 0.3469 0.3041 0.040 Uiso calc R 1 . .
H H23B 0.5848 0.2097 0.2947 0.040 Uiso calc R 1 . .
C C24 1.0260(3) 0.0673(2) 0.30911(10) 0.0243(3) Uani d . 1 . .
H H24C 1.0491 -0.0499 0.3275 0.036 Uiso calc R 1 . .
H H24B 1.1358 0.1977 0.3423 0.036 Uiso calc R 1 . .
H H24A 1.0547 0.0721 0.2495 0.036 Uiso calc R 1 . .
C C25 0.9183(3) -0.1575(2) 0.47981(9) 0.0200(3) Uani d . 1 . .
H H25C 0.8942 -0.2552 0.5205 0.030 Uiso calc R 1 . .
H H25B 1.0420 -0.0212 0.5027 0.030 Uiso calc R 1 . .
H H25A 0.9650 -0.2102 0.4274 0.030 Uiso calc R 1 . .
C C26 0.7569(3) -0.1429(2) 0.73227(9) 0.0205(3) Uani d . 1 . .
H H26C 0.7243 -0.2442 0.7719 0.031 Uiso calc R 1 . .
H H26B 0.9031 -0.0205 0.7516 0.031 Uiso calc R 1 . .
H H26A 0.7732 -0.2064 0.6766 0.031 Uiso calc R 1 . .
C C27 0.4046(3) 0.1723(2) 0.66699(9) 0.0192(3) Uani d . 1 . .
H H27B 0.4565 0.3150 0.6540 0.029 Uiso calc R 1 . .
H H27C 0.3109 0.1553 0.7159 0.029 Uiso calc R 1 . .
H H27A 0.3091 0.0738 0.6187 0.029 Uiso calc R 1 . .
C C28 0.8488(3) 0.1317(3) 0.91300(10) 0.0259(3) Uani d . 1 . .
H H28B 0.8048 -0.0020 0.9342 0.039 Uiso calc R 1 . .
H H28C 0.9271 0.2459 0.9589 0.039 Uiso calc R 1 . .
H H28A 0.9557 0.1421 0.8683 0.039 Uiso calc R 1 . .
C C29 0.3424(3) 0.1982(3) 1.09390(10) 0.0299(4) Uani d . 1 . .
H H29A 0.2243 0.2392 1.0712 0.045 Uiso calc R 1 . .
H H29C 0.4025 0.2751 1.1502 0.045 Uiso calc R 1 . .
H H29B 0.2708 0.0483 1.0971 0.045 Uiso calc R 1 . .
C C30 0.6642(4) 0.4834(3) 1.03546(11) 0.0385(4) Uani d . 1 . .
H H30B 0.8099 0.5187 1.0070 0.058 Uiso calc R 1 . .
H H30C 0.7004 0.5551 1.0933 0.058 Uiso calc R 1 . .
H H30A 0.5587 0.5273 1.0055 0.058 Uiso calc R 1 . .
C C31 0.2276(3) -0.3154(3) 0.19751(10) 0.0283(4) Uani d . 1 . .
H H31B 0.3059 -0.2873 0.1453 0.043 Uiso calc R 1 . .
H H31A 0.0790 -0.3013 0.1929 0.043 Uiso calc R 1 . .
H H31C 0.1965 -0.4573 0.2075 0.043 Uiso calc R 1 . .
O O1 0.37357(19) -0.17199(17) 0.26493(7) 0.0247(2) Uani d . 1 . .

loop_
_atom_site_aniso_label
_atom_site_aniso_U_11
_atom_site_aniso_U_22
_atom_site_aniso_U_33
_atom_site_aniso_U_12
_atom_site_aniso_U_13
_atom_site_aniso_U_23
C1 0.0232(8) 0.0137(7) 0.0171(7) 0.0071(6) 0.0013(6) 0.0005(5)
C2 0.0255(8) 0.0165(7) 0.0180(7) 0.0104(6) 0.0000(6) -0.0020(5)
C3 0.0238(8) 0.0222(7) 0.0143(6) 0.0132(6) 0.0022(5) -0.0010(5)
C4 0.0239(8) 0.0176(7) 0.0139(6) 0.0100(6) 0.0027(5) 0.0027(5)
C5 0.0163(7) 0.0152(6) 0.0149(6) 0.0074(6) 0.0032(5) 0.0016(5)
C6 0.0249(8) 0.0139(7) 0.0173(7) 0.0047(6) 0.0042(6) 0.0031(5)
C7 0.0280(8) 0.0116(6) 0.0167(6) 0.0048(6) 0.0048(6) 0.0012(5)
C8 0.0167(7) 0.0137(6) 0.0143(6) 0.0053(5) 0.0009(5) 0.0023(5)
C9 0.0170(7) 0.0135(6) 0.0149(6) 0.0071(6) 0.0000(5) 0.0010(5)
C10 0.0156(7) 0.0140(6) 0.0167(6) 0.0066(6) 0.0008(5) 0.0011(5)
C11 0.0210(7) 0.0151(7) 0.0174(6) 0.0031(6) 0.0015(6) -0.0021(5)
C12 0.0193(7) 0.0153(6) 0.0196(7) 0.0019(6) 0.0041(6) 0.0010(5)
C13 0.0143(7) 0.0143(6) 0.0166(6) 0.0048(6) 0.0019(5) 0.0025(5)
C14 0.0141(7) 0.0129(6) 0.0151(6) 0.0043(5) 0.0013(5) 0.0013(5)
C15 0.0179(7) 0.0147(7) 0.0164(7) 0.0028(6) 0.0030(5) 0.0001(5)
C16 0.0183(7) 0.0186(7) 0.0163(6) 0.0047(6) 0.0012(5) -0.0019(5)
C17 0.0151(7) 0.0225(7) 0.0139(6) 0.0082(6) 0.0002(5) 0.0000(5)
C18 0.0151(7) 0.0181(7) 0.0165(7) 0.0067(6) 0.0022(5) 0.0023(5)
C19 0.0324(9) 0.0232(7) 0.0217(7) 0.0101(7) 0.0095(6) 0.0054(6)
C20 0.0356(9) 0.0290(8) 0.0215(7) 0.0128(7) 0.0106(7) 0.0067(6)
C21 0.0181(7) 0.0262(8) 0.0145(6) 0.0106(6) 0.0008(5) 0.0021(5)
C22 0.0242(8) 0.0374(9) 0.0151(6) 0.0163(7) -0.0018(6) -0.0004(6)
C23 0.0421(10) 0.0224(7) 0.0180(7) 0.0163(7) 0.0038(6) 0.0044(6)
C24 0.0250(8) 0.0253(7) 0.0216(7) 0.0095(6) 0.0091(6) 0.0026(6)
C25 0.0231(7) 0.0236(7) 0.0179(6) 0.0146(6) 0.0004(5) 0.0024(5)
C26 0.0258(8) 0.0215(7) 0.0191(6) 0.0139(6) 0.0050(6) 0.0056(5)
C27 0.0205(7) 0.0231(7) 0.0173(6) 0.0120(6) 0.0024(5) 0.0034(5)
C28 0.0208(8) 0.0415(9) 0.0191(7) 0.0172(7) -0.0007(6) 0.0021(6)
C29 0.0354(9) 0.0415(9) 0.0166(7) 0.0205(8) 0.0048(6) 0.0015(6)
C30 0.0439(11) 0.0391(10) 0.0198(8) 0.0078(8) 0.0042(7) -0.0077(7)
C31 0.0282(9) 0.0290(8) 0.0236(7) 0.0094(7) -0.0047(6) -0.0015(6)
O1 0.0263(6) 0.0291(6) 0.0206(5) 0.0161(5) -0.0056(4) -0.0052(4)

loop_
_atom_type_symbol
_atom_type_description
_atom_type_scat_dispersion_real
_atom_type_scat_dispersion_imag
_atom_type_scat_source
C C 0.0181 0.0091 'International Tables Vol C Tables 4.2.6.8 and 6.1.1.4'
H H 0.0000 0.0000 'International Tables Vol C Tables 4.2.6.8 and 6.1.1.4'
O O 0.0492 0.0322 'International Tables Vol C Tables 4.2.6.8 and 6.1.1.4'

loop_
_geom_angle_atom_site_label_1
_geom_angle_atom_site_label_2
_geom_angle_atom_site_label_3
_geom_angle_site_symmetry_1
_geom_angle_site_symmetry_3
_geom_angle
_geom_angle_publ_flag
C2 C1 C10 . . 112.49(11) ?
C3 C2 C1 . . 111.47(11) ?
O1 C3 C2 . . 110.02(12) ?
O1 C3 C4 . . 108.37(10) ?
C2 C3 C4 . . 112.71(11) ?
C23 C4 C24 . . 107.02(13) ?
C23 C4 C3 . . 107.93(11) ?
C24 C4 C3 . . 108.99(11) ?
C23 C4 C5 . . 109.08(11) ?
C24 C4 C5 . . 113.95(11) ?
C3 C4 C5 . . 109.68(11) ?
C6 C5 C10 . . 110.54(10) ?
C6 C5 C4 . . 113.02(11) ?
C10 C5 C4 . . 116.75(10) ?
C7 C6 C5 . . 110.12(12) ?
C6 C7 C8 . . 112.85(11) ?
C9 C8 C7 . . 110.87(10) ?
C9 C8 C14 . . 112.63(11) ?
C7 C8 C14 . . 112.86(10) ?
C11 C9 C8 . . 121.21(12) ?
C11 C9 C10 . . 122.38(11) ?
C8 C9 C10 . . 116.10(11) ?
C1 C10 C9 . . 111.82(11) ?
C1 C10 C25 . . 108.20(11) ?
C9 C10 C25 . . 105.67(10) ?
C1 C10 C5 . . 108.28(10) ?
C9 C10 C5 . . 108.41(10) ?
C25 C10 C5 . . 114.52(11) ?
C9 C11 C12 . . 124.77(12) ?
C11 C12 C13 . . 111.37(12) ?
C18 C13 C12 . . 110.26(11) ?
C18 C13 C26 . . 111.86(11) ?
C12 C13 C26 . . 106.74(11) ?
C18 C13 C14 . . 108.59(10) ?
C12 C13 C14 . . 107.04(10) ?
C26 C13 C14 . . 112.23(11) ?
C15 C14 C27 . . 107.89(10) ?
C15 C14 C8 . . 111.00(11) ?
C27 C14 C8 . . 108.65(10) ?
C15 C14 C13 . . 109.22(10) ?
C27 C14 C13 . . 111.49(11) ?
C8 C14 C13 . . 108.61(10) ?
C16 C15 C14 . . 113.60(11) ?
C17 C16 C15 . . 112.21(11) ?
C16 C17 C28 . . 109.54(13) ?
C16 C17 C18 . . 107.77(10) ?
C28 C17 C18 . . 115.07(11) ?
C16 C17 C21 . . 116.94(11) ?
C28 C17 C21 . . 109.01(11) ?
C18 C17 C21 . . 98.36(11) ?
C19 C18 C13 . . 120.14(11) ?
C19 C18 C17 . . 104.13(11) ?
C13 C18 C17 . . 117.98(11) ?
C18 C19 C20 . . 102.56(12) ?
C19 C20 C21 . . 107.16(12) ?
C22 C21 C20 . . 112.19(12) ?
C22 C21 C17 . . 120.19(12) ?
C20 C21 C17 . . 103.53(11) ?
C30 C22 C29 . . 109.14(13) ?
C30 C22 C21 . . 113.42(13) ?
C29 C22 C21 . . 109.97(13) ?
C31 O1 C3 . . 113.55(11) ?
C2 C1 H1B . . 109.1 ?
C10 C1 H1B . . 109.1 ?
C2 C1 H1A . . 109.1 ?
C10 C1 H1A . . 109.1 ?
H1B C1 H1A . . 107.8 ?
C3 C2 H2B . . 109.3 ?
C1 C2 H2B . . 109.3 ?
C3 C2 H2A . . 109.3 ?
C1 C2 H2A . . 109.3 ?
H2B C2 H2A . . 108.0 ?
O1 C3 H3 . . 108.6 ?
C2 C3 H3 . . 108.6 ?
C4 C3 H3 . . 108.6 ?
C6 C5 H5 . . 105.1 ?
C10 C5 H5 . . 105.1 ?
C4 C5 H5 . . 105.1 ?
C7 C6 H6B . . 109.6 ?
C5 C6 H6B . . 109.6 ?
C7 C6 H6A . . 109.6 ?
C5 C6 H6A . . 109.6 ?
H6B C6 H6A . . 108.2 ?
C6 C7 H7A . . 109.0 ?
C8 C7 H7A . . 109.0 ?
C6 C7 H7B . . 109.0 ?
C8 C7 H7B . . 109.0 ?
H7A C7 H7B . . 107.8 ?
C9 C8 H8 . . 106.7 ?
C7 C8 H8 . . 106.7 ?
C14 C8 H8 . . 106.7 ?
C9 C11 H11 . . 117.6 ?
C12 C11 H11 . . 117.6 ?
C11 C12 H12B . . 109.4 ?
C13 C12 H12B . . 109.4 ?
C11 C12 H12A . . 109.4 ?
C13 C12 H12A . . 109.4 ?
H12B C12 H12A . . 108.0 ?
C16 C15 H15B . . 108.8 ?
C14 C15 H15B . . 108.8 ?
C16 C15 H15A . . 108.8 ?
C14 C15 H15A . . 108.8 ?
H15B C15 H15A . . 107.7 ?
C17 C16 H16B . . 109.2 ?
C15 C16 H16B . . 109.2 ?
C17 C16 H16A . . 109.2 ?
C15 C16 H16A . . 109.2 ?
H16B C16 H16A . . 107.9 ?
C19 C18 H18 . . 104.2 ?
C13 C18 H18 . . 104.2 ?
C17 C18 H18 . . 104.2 ?
C18 C19 H19B . . 111.3 ?
C20 C19 H19B . . 111.3 ?
C18 C19 H19A . . 111.3 ?
C20 C19 H19A . . 111.3 ?
H19B C19 H19A . . 109.2 ?
C19 C20 H20B . . 110.3 ?
C21 C20 H20B . . 110.3 ?
C19 C20 H20A . . 110.3 ?
C21 C20 H20A . . 110.3 ?
H20B C20 H20A . . 108.5 ?
C22 C21 H21 . . 106.7 ?
C20 C21 H21 . . 106.7 ?
C17 C21 H21 . . 106.7 ?
C30 C22 H22 . . 108.1 ?
C29 C22 H22 . . 108.1 ?
C21 C22 H22 . . 108.1 ?
C4 C23 H23A . . 109.5 ?
C4 C23 H23C . . 109.5 ?
H23A C23 H23C . . 109.5 ?
C4 C23 H23B . . 109.5 ?
H23A C23 H23B . . 109.5 ?
H23C C23 H23B . . 109.5 ?
C4 C24 H24C . . 109.5 ?
C4 C24 H24B . . 109.5 ?
H24C C24 H24B . . 109.5 ?
C4 C24 H24A . . 109.5 ?
H24C C24 H24A . . 109.5 ?
H24B C24 H24A . . 109.5 ?
C10 C25 H25C . . 109.5 ?
C10 C25 H25B . . 109.5 ?
H25C C25 H25B . . 109.5 ?
C10 C25 H25A . . 109.5 ?
H25C C25 H25A . . 109.5 ?
H25B C25 H25A . . 109.5 ?
C13 C26 H26C . . 109.5 ?
C13 C26 H26B . . 109.5 ?
H26C C26 H26B . . 109.5 ?
C13 C26 H26A . . 109.5 ?
H26C C26 H26A . . 109.5 ?
H26B C26 H26A . . 109.5 ?
C14 C27 H27B . . 109.5 ?
C14 C27 H27C . . 109.5 ?
H27B C27 H27C . . 109.5 ?
C14 C27 H27A . . 109.5 ?
H27B C27 H27A . . 109.5 ?
H27C C27 H27A . . 109.5 ?
C17 C28 H28B . . 109.5 ?
C17 C28 H28C . . 109.5 ?
H28B C28 H28C . . 109.5 ?
C17 C28 H28A . . 109.5 ?
H28B C28 H28A . . 109.5 ?
H28C C28 H28A . . 109.5 ?
C22 C29 H29A . . 109.5 ?
C22 C29 H29C . . 109.5 ?
H29A C29 H29C . . 109.5 ?
C22 C29 H29B . . 109.5 ?
H29A C29 H29B . . 109.5 ?
H29C C29 H29B . . 109.5 ?
C22 C30 H30B . . 109.5 ?
C22 C30 H30C . . 109.5 ?
H30B C30 H30C . . 109.5 ?
C22 C30 H30A . . 109.5 ?
H30B C30 H30A . . 109.5 ?
H30C C30 H30A . . 109.5 ?
O1 C31 H31B . . 109.5 ?
O1 C31 H31A . . 109.5 ?
H31B C31 H31A . . 109.5 ?
O1 C31 H31C . . 109.5 ?
H31B C31 H31C . . 109.5 ?
H31A C31 H31C . . 109.5 ?

loop_
_geom_bond_atom_site_label_1
_geom_bond_atom_site_label_2
_geom_bond_site_symmetry_2
_geom_bond_distance
_geom_bond_publ_flag
C1 C2 . 1.5324(19) ?
C1 C10 . 1.5405(18) ?
C2 C3 . 1.522(2) ?
C3 O1 . 1.4333(17) ?
C3 C4 . 1.541(2) ?
C4 C23 . 1.5374(19) ?
C4 C24 . 1.540(2) ?
C4 C5 . 1.5625(18) ?
C5 C6 . 1.5310(18) ?
C5 C10 . 1.5596(18) ?
C6 C7 . 1.5238(19) ?
C7 C8 . 1.5420(18) ?
C8 C9 . 1.5276(17) ?
C8 C14 . 1.5540(18) ?
C9 C11 . 1.337(2) ?
C9 C10 . 1.5441(18) ?
C10 C25 . 1.5518(18) ?
C11 C12 . 1.5081(19) ?
C12 C13 . 1.5398(19) ?
C13 C18 . 1.5389(18) ?
C13 C26 . 1.5475(18) ?
C13 C14 . 1.5681(17) ?
C14 C15 . 1.5433(18) ?
C14 C27 . 1.5459(18) ?
C15 C16 . 1.5408(18) ?
C16 C17 . 1.532(2) ?
C17 C28 . 1.5416(19) ?
C17 C18 . 1.5542(18) ?
C17 C21 . 1.559(2) ?
C18 C19 . 1.530(2) ?
C19 C20 . 1.551(2) ?
C20 C21 . 1.552(2) ?
C21 C22 . 1.5389(18) ?
C22 C30 . 1.528(3) ?
C22 C29 . 1.531(2) ?
C31 O1 . 1.4081(17) ?
C1 H1B . 0.9900 ?
C1 H1A . 0.9900 ?
C2 H2B . 0.9900 ?
C2 H2A . 0.9900 ?
C3 H3 . 1.0000 ?
C5 H5 . 1.0000 ?
C6 H6B . 0.9900 ?
C6 H6A . 0.9900 ?
C7 H7A . 0.9900 ?
C7 H7B . 0.9900 ?
C8 H8 . 1.0000 ?
C11 H11 . 0.9500 ?
C12 H12B . 0.9900 ?
C12 H12A . 0.9900 ?
C15 H15B . 0.9900 ?
C15 H15A . 0.9900 ?
C16 H16B . 0.9900 ?
C16 H16A . 0.9900 ?
C18 H18 . 1.0000 ?
C19 H19B . 0.9900 ?
C19 H19A . 0.9900 ?
C20 H20B . 0.9900 ?
C20 H20A . 0.9900 ?
C21 H21 . 1.0000 ?
C22 H22 . 1.0000 ?
C23 H23A . 0.9800 ?
C23 H23C . 0.9800 ?
C23 H23B . 0.9800 ?
C24 H24C . 0.9800 ?
C24 H24B . 0.9800 ?
C24 H24A . 0.9800 ?
C25 H25C . 0.9800 ?
C25 H25B . 0.9800 ?
C25 H25A . 0.9800 ?
C26 H26C . 0.9800 ?
C26 H26B . 0.9800 ?
C26 H26A . 0.9800 ?
C27 H27B . 0.9800 ?
C27 H27C . 0.9800 ?
C27 H27A . 0.9800 ?
C28 H28B . 0.9800 ?
C28 H28C . 0.9800 ?
C28 H28A . 0.9800 ?
C29 H29A . 0.9800 ?
C29 H29C . 0.9800 ?
C29 H29B . 0.9800 ?
C30 H30B . 0.9800 ?
C30 H30C . 0.9800 ?
C30 H30A . 0.9800 ?
C31 H31B . 0.9800 ?
C31 H31A . 0.9800 ?
C31 H31C . 0.9800 ?

loop_
_geom_torsion_atom_site_label_1
_geom_torsion_atom_site_label_2
_geom_torsion_atom_site_label_3
_geom_torsion_atom_site_label_4
_geom_torsion_site_symmetry_1
_geom_torsion_site_symmetry_2
_geom_torsion_site_symmetry_3
_geom_torsion_site_symmetry_4
_geom_torsion
_geom_torsion_publ_flag
C10 C1 C2 C3 . . . . -59.20(15) ?
C1 C2 C3 O1 . . . . -63.96(15) ?
C1 C2 C3 C4 . . . . 57.11(16) ?
O1 C3 C4 C23 . . . . -47.33(15) ?
C2 C3 C4 C23 . . . . -169.34(12) ?
O1 C3 C4 C24 . . . . -163.22(11) ?
C2 C3 C4 C24 . . . . 74.77(15) ?
O1 C3 C4 C5 . . . . 71.40(13) ?
C2 C3 C4 C5 . . . . -50.61(14) ?
C23 C4 C5 C6 . . . . -63.07(15) ?
C24 C4 C5 C6 . . . . 56.44(15) ?
C3 C4 C5 C6 . . . . 178.92(11) ?
C23 C4 C5 C10 . . . . 167.06(12) ?
C24 C4 C5 C10 . . . . -73.43(15) ?
C3 C4 C5 C10 . . . . 49.05(15) ?
C10 C5 C6 C7 . . . . -61.27(14) ?
C4 C5 C6 C7 . . . . 165.77(11) ?
C5 C6 C7 C8 . . . . 57.48(15) ?
C6 C7 C8 C9 . . . . -49.90(16) ?
C6 C7 C8 C14 . . . . -177.32(11) ?
C7 C8 C9 C11 . . . . -137.79(14) ?
C14 C8 C9 C11 . . . . -10.25(17) ?
C7 C8 C9 C10 . . . . 48.41(15) ?
C14 C8 C9 C10 . . . . 175.96(10) ?
C2 C1 C10 C9 . . . . 173.16(10) ?
C2 C1 C10 C25 . . . . -70.88(14) ?
C2 C1 C10 C5 . . . . 53.79(14) ?
C11 C9 C10 C1 . . . . 15.03(17) ?
C8 C9 C10 C1 . . . . -171.26(11) ?
C11 C9 C10 C25 . . . . -102.47(15) ?
C8 C9 C10 C25 . . . . 71.24(13) ?
C11 C9 C10 C5 . . . . 134.32(14) ?
C8 C9 C10 C5 . . . . -51.97(14) ?
C6 C5 C10 C1 . . . . 178.59(11) ?
C4 C5 C10 C1 . . . . -50.38(14) ?
C6 C5 C10 C9 . . . . 57.09(14) ?
C4 C5 C10 C9 . . . . -171.88(11) ?
C6 C5 C10 C25 . . . . -60.60(14) ?
C4 C5 C10 C25 . . . . 70.43(15) ?
C8 C9 C11 C12 . . . . -5.5(2) ?
C10 C9 C11 C12 . . . . 167.90(13) ?
C9 C11 C12 C13 . . . . -16.42(19) ?
C11 C12 C13 C18 . . . . 169.17(11) ?
C11 C12 C13 C26 . . . . -69.12(14) ?
C11 C12 C13 C14 . . . . 51.23(14) ?
C9 C8 C14 C15 . . . . 165.96(10) ?
C7 C8 C14 C15 . . . . -67.56(14) ?
C9 C8 C14 C27 . . . . -75.56(13) ?
C7 C8 C14 C27 . . . . 50.92(14) ?
C9 C8 C14 C13 . . . . 45.87(13) ?
C7 C8 C14 C13 . . . . 172.36(11) ?
C18 C13 C14 C15 . . . . 53.03(13) ?
C12 C13 C14 C15 . . . . 172.05(11) ?
C26 C13 C14 C15 . . . . -71.16(13) ?
C18 C13 C14 C27 . . . . -66.11(13) ?
C12 C13 C14 C27 . . . . 52.92(13) ?
C26 C13 C14 C27 . . . . 169.71(11) ?
C18 C13 C14 C8 . . . . 174.21(10) ?
C12 C13 C14 C8 . . . . -66.76(12) ?
C26 C13 C14 C8 . . . . 50.03(13) ?
C27 C14 C15 C16 . . . . 63.76(14) ?
C8 C14 C15 C16 . . . . -177.30(10) ?
C13 C14 C15 C16 . . . . -57.58(14) ?
C14 C15 C16 C17 . . . . 57.96(15) ?
C15 C16 C17 C28 . . . . 74.67(14) ?
C15 C16 C17 C18 . . . . -51.19(14) ?
C15 C16 C17 C21 . . . . -160.71(12) ?
C12 C13 C18 C19 . . . . 59.69(16) ?
C26 C13 C18 C19 . . . . -58.92(17) ?
C14 C13 C18 C19 . . . . 176.68(12) ?
C12 C13 C18 C17 . . . . -171.39(11) ?
C26 C13 C18 C17 . . . . 69.99(15) ?
C14 C13 C18 C17 . . . . -54.41(14) ?
C16 C17 C18 C19 . . . . -171.12(12) ?
C28 C17 C18 C19 . . . . 66.36(15) ?
C21 C17 C18 C19 . . . . -49.26(12) ?
C16 C17 C18 C13 . . . . 52.82(14) ?
C28 C17 C18 C13 . . . . -69.71(16) ?
C21 C17 C18 C13 . . . . 174.68(11) ?
C13 C18 C19 C20 . . . . 171.98(12) ?
C17 C18 C19 C20 . . . . 37.10(15) ?
C18 C19 C20 C21 . . . . -10.02(17) ?
C19 C20 C21 C22 . . . . -151.34(13) ?
C19 C20 C21 C17 . . . . -20.29(16) ?
C16 C17 C21 C22 . . . . -77.55(16) ?
C28 C17 C21 C22 . . . . 47.34(17) ?
C18 C17 C21 C22 . . . . 167.58(12) ?
C16 C17 C21 C20 . . . . 156.35(12) ?
C28 C17 C21 C20 . . . . -78.77(15) ?
C18 C17 C21 C20 . . . . 41.47(13) ?
C20 C21 C22 C30 . . . . 179.12(14) ?
C17 C21 C22 C30 . . . . 57.15(18) ?
C20 C21 C22 C29 . . . . -58.36(16) ?
C17 C21 C22 C29 . . . . 179.67(13) ?
C2 C3 O1 C31 . . . . -79.35(14) ?
C4 C3 O1 C31 . . . . 157.01(12) ?
